data_8100503
loop_
_publ_author_name
'Moretzki, Olaf'
'Doering, Thomas'
'Geist, Volker'
'Morgenroth, Wolfgang'
'Wendschuh, Michael'

_publ_section_title
;
Crystal structure of iron nickel phosphide, Fe~1.65~Ni~1.35~P, a Rhabdite 
extracted from Morasko meteorite
;
_journal_issue 4
_journal_name_full 'Zeitschrift f\"ur Kristallographie - New Crystal Structures'
_journal_page_first 393
_journal_page_last 394
_journal_volume 218
_journal_year 2003
_chemical_formula_structural 'Fe1.65 Ni1.35 P'
_chemical_formula_sum 'Fe13.2 Ni10.8 P8'
_chemical_formula_weight 1619.05
_chemical_name_common Rhabdite
_space_group_IT_number 82
_symmetry_cell_setting tetragonal
_symmetry_space_group_name_Hall 'I -4'
_symmetry_space_group_name_H-M 'I -4'
_cell_angle_alpha 90.00
_cell_angle_beta 90.00
_cell_angle_gamma 90.00
_cell_formula_units_Z 1
_cell_length_a 9.059(2)
_cell_length_b 9.059(2)
_cell_length_c 4.4793(12)
_cell_measurement_temperature 293(2)
_cell_volume 367.62(16)
_diffrn_ambient_temperature 293(2)
_exptl_crystal_density_diffrn 7.313
_cod_original_formula_sum 'Fe13.20 Ni10.80 P8'
_cod_database_code 8100503

loop_
_symmetry_equiv_pos_as_xyz
'x, y, z'
'-x, -y, z'
'y, -x, -z'
'-y, x, -z'
'x+1/2, y+1/2, z+1/2'
'-x+1/2, -y+1/2, z+1/2'
'y+1/2, -x+1/2, -z+1/2'
'-y+1/2, x+1/2, -z+1/2'

loop_
_atom_site_label
_atom_site_type_symbol
_atom_site_fract_x
_atom_site_fract_y
_atom_site_fract_z
_atom_site_U_iso_or_equiv
_atom_site_adp_type
_atom_site_occupancy
_atom_site_symmetry_multiplicity
_atom_site_Wyckoff_symbol
_atom_site_calc_flag
_atom_site_refinement_flags
_atom_site_disorder_assembly
_atom_site_disorder_group
Fe1 Fe 0.07816(13) 0.10808(12) 0.2301(3) 0.0105(4) Uani 1 8 g d . . .
Ni1 Ni 0.07816(13) 0.10808(12) 0.2301(3) 0.0105(4) Uani 0.00 8 g d P . .
Fe2 Fe 0.36191(12) 0.03357(12) 0.9793(3) 0.0091(3) Uani 0.65 8 g d P . .
Ni2 Ni 0.36191(12) 0.03357(12) 0.9793(3) 0.0091(3) Uani 0.35 8 g d P . .
Fe3 Fe 0.16823(11) 0.21885(12) 0.7485(3) 0.0125(4) Uani 0.00 8 g d P . .
Ni3 Ni 0.16823(11) 0.21885(12) 0.7485(3) 0.0125(4) Uani 1 8 g d . . .
P P 0.2923(2) 0.0501(2) 0.4834(6) 0.0099(5) Uani 1 8 g d . . .

loop_
_atom_site_aniso_label
_atom_site_aniso_U_11
_atom_site_aniso_U_22
_atom_site_aniso_U_33
_atom_site_aniso_U_23
_atom_site_aniso_U_13
_atom_site_aniso_U_12
Fe1 0.0090(6) 0.0103(6) 0.0124(8) 0.0009(7) -0.0005(6) 0.0003(5)
Ni1 0.0090(6) 0.0103(6) 0.0124(8) 0.0009(7) -0.0005(6) 0.0003(5)
Fe2 0.0084(6) 0.0090(6) 0.0098(6) -0.0006(6) 0.0002(6) 0.0006(4)
Ni2 0.0084(6) 0.0090(6) 0.0098(6) -0.0006(6) 0.0002(6) 0.0006(4)
Fe3 0.0123(6) 0.0118(6) 0.0135(7) -0.0006(6) -0.0001(5) 0.0021(4)
Ni3 0.0123(6) 0.0118(6) 0.0135(7) -0.0006(6) -0.0001(5) 0.0021(4)
P 0.0092(10) 0.0101(10) 0.0106(12) 0.0015(12) -0.0011(11) 0.0005(8)

loop_
_geom_bond_atom_site_label_1
_geom_bond_atom_site_label_2
_geom_bond_distance
_geom_bond_site_symmetry_2
_geom_bond_publ_flag
Fe1 P 2.308(3) . ?
Fe1 P 2.405(3) 4_556 ?
Fe1 Fe1 2.417(2) 2 ?
Fe1 Ni3 2.5153(18) 1_554 ?
Fe1 Fe3 2.6580(19) . ?
Fe1 Fe1 2.678(2) 3 ?
Fe1 Fe1 2.678(2) 4 ?
Fe1 Ni2 2.6819(16) 4_556 ?
Fe1 Fe2 2.6819(16) 4_556 ?
Fe1 Ni3 2.7470(18) 4_556 ?
Fe1 Ni3 2.7828(17) 6_554 ?
Fe2 P 2.314(3) . ?
Fe2 P 2.329(2) 7_556 ?
Fe2 P 2.332(3) 8_546 ?
Fe2 P 2.349(3) 1_556 ?
Fe2 Ni3 2.5511(15) 3_557 ?
Fe2 Ni3 2.5610(16) 6 ?
Fe2 Fe2 2.575(2) 2_655 ?
Fe2 Ni2 2.575(2) 2_655 ?
Fe2 Fe3 2.6391(17) . ?
Fe2 Fe1 2.6819(16) 3_556 ?
Fe2 Fe2 2.745(2) 8_546 ?
Fe3 P 2.238(3) . ?
Fe3 P 2.331(2) 4_556 ?
Fe3 P 2.370(2) 6 ?
Fe3 Fe1 2.5153(18) 1_556 ?
Fe3 Ni2 2.5511(15) 4_557 ?
Fe3 Fe2 2.5511(15) 4_557 ?
Fe3 Ni2 2.5610(16) 6_554 ?
Fe3 Fe2 2.5610(16) 6_554 ?
P Ni2 2.329(2) 8_546 ?
P Fe2 2.329(2) 8_546 ?
P Ni3 2.331(2) 3_556 ?
P Fe2 2.332(3) 7_556 ?
P Ni2 2.332(3) 7_556 ?
P Fe2 2.349(3) 1_554 ?
